data_2018662
loop_
_publ_author_name
'Schnitzler, Silvia'
'\,Serb, Mihaela-Diana'
'Englert, Ulli'

_publ_section_title
;
 The weakly coordinating perchlorate group in
 bis(<i>N</i>,<i>N</i>'-dimethylethylenediamine-\k^2^<i>N</i>,<i>N</i>')bis(perchlorato-\k<i>O</i>)copper(II)
 studied at 100, 250 and 400K
;
_journal_coeditor_code SK3443
_journal_issue 9
_journal_name_full 'Acta Crystallographica Section C'
_journal_page_first m251
_journal_page_last m254
_journal_paper_doi 10.1107/S0108270112033318
_journal_volume 68
_journal_year 2012
_chemical_formula_iupac '[Cu (Cl O4)2 (C4 H12 N2)2]'
_chemical_formula_moiety 'C8 H24 Cl2 Cu N4 O8'
_chemical_formula_sum 'C8 H24 Cl2 Cu N4 O8'
_chemical_formula_weight 438.75
_chemical_name_systematic
;
bis(<i>N</i>,<i>N</i>'-dimethylethylenediamine-
\k^2^<i>N</i>,<i>N</i>')bis(perchlorato-\k<i>O</i>)copper(II)]
;
_space_group_IT_number 9
_symmetry_cell_setting monoclinic
_symmetry_space_group_name_Hall 'C -2yc'
_symmetry_space_group_name_H-M 'C 1 c 1'
_atom_sites_solution_hydrogens geom
_atom_sites_solution_primary direct
_atom_sites_solution_secondary difmap
_audit_creation_method SHELXL97
_cell_angle_alpha 90.00
_cell_angle_beta 95.533(4)
_cell_angle_gamma 90.00
_cell_formula_units_Z 4
_cell_length_a 8.5966(14)
_cell_length_b 13.655(2)
_cell_length_c 14.966(3)
_cell_measurement_reflns_used 1054
_cell_measurement_temperature 250(2)
_cell_measurement_theta_max 17.40
_cell_measurement_theta_min 2.73
_cell_volume 1748.6(5)
_computing_cell_refinement 'SAINT-Plus (Bruker, 1999)'
_computing_data_collection 'SMART (Bruker, 2001)'
_computing_data_reduction 'SAINT-Plus (Bruker, 1999)'
_computing_molecular_graphics 'PLATON (Spek, 2009)'
_computing_publication_material 'SHELXL97 (Sheldrick, 2008)'
_computing_structure_refinement 'SHELXL97 (Sheldrick, 2008)'
_computing_structure_solution 'SHELXS97 (Sheldrick, 2008)'
_diffrn_ambient_temperature 250(2)
_diffrn_measured_fraction_theta_full 0.998
_diffrn_measured_fraction_theta_max 0.998
_diffrn_measurement_device_type 'Bruker D8 goniometer with a SMART APEX CCD area detector'
_diffrn_measurement_method \w
_diffrn_radiation_monochromator 'multilayer optics'
_diffrn_radiation_source 'Incoatec microsource'
_diffrn_radiation_type MoK\a
_diffrn_radiation_wavelength 0.71073
_diffrn_reflns_av_R_equivalents 0.0638
_diffrn_reflns_av_sigmaI/netI 0.0819
_diffrn_reflns_limit_h_max 10
_diffrn_reflns_limit_h_min -10
_diffrn_reflns_limit_k_max 17
_diffrn_reflns_limit_k_min -17
_diffrn_reflns_limit_l_max 18
_diffrn_reflns_limit_l_min -18
_diffrn_reflns_number 10331
_diffrn_reflns_theta_full 26.52
_diffrn_reflns_theta_max 26.52
_diffrn_reflns_theta_min 2.73
_diffrn_standards_decay_% 0
_exptl_absorpt_coefficient_mu 1.597
_exptl_absorpt_correction_T_max 0.954
_exptl_absorpt_correction_T_min 0.751
_exptl_absorpt_correction_type multi-scan
_exptl_absorpt_process_details '(SADABS; Bruker, 2004)'
_exptl_crystal_colour violet
_exptl_crystal_density_diffrn 1.667
_exptl_crystal_density_method 'not measured'
_exptl_crystal_description plate
_exptl_crystal_F_000 908
_exptl_crystal_size_max 0.19
_exptl_crystal_size_mid 0.11
_exptl_crystal_size_min 0.03
_refine_diff_density_max 0.417
_refine_diff_density_min -0.289
_refine_ls_abs_structure_details 'Flack (1983), with 1793 Friedel pairs'
_refine_ls_abs_structure_Flack 0.011(19)
_refine_ls_extinction_method none
_refine_ls_goodness_of_fit_ref 0.993
_refine_ls_hydrogen_treatment mixed
_refine_ls_matrix_type full
_refine_ls_number_parameters 224
_refine_ls_number_reflns 3607
_refine_ls_number_restraints 8
_refine_ls_restrained_S_all 0.992
_refine_ls_R_factor_all 0.0662
_refine_ls_R_factor_gt 0.0469
_refine_ls_shift/su_max 0.000
_refine_ls_shift/su_mean 0.000
_refine_ls_structure_factor_coef Fsqd
_refine_ls_weighting_details 'calc w = 1/[\s^2^(Fo^2^)+(0.0375P)^2^+0.0000P] where P=(Fo^2^+2Fc^2^)/3'
_refine_ls_weighting_scheme calc
_refine_ls_wR_factor_gt 0.0929
_refine_ls_wR_factor_ref 0.1025
_reflns_number_gt 2853
_reflns_number_total 3607
_reflns_threshold_expression I>2\s(I)
_cod_data_source_file sk3443.cif
_cod_data_source_block Ib
_cod_original_cell_volume 1748.5(5)
_cod_original_sg_symbol_H-M 'C c'
_cod_database_code 2018662
_cod_database_fobs_code 2018662

loop_
_symmetry_equiv_pos_as_xyz
'x, y, z'
'x, -y, z+1/2'
'x+1/2, y+1/2, z'
'x+1/2, -y+1/2, z+1/2'

loop_
_atom_site_type_symbol
_atom_site_label
_atom_site_fract_x
_atom_site_fract_y
_atom_site_fract_z
_atom_site_U_iso_or_equiv
_atom_site_adp_type
_atom_site_calc_flag
_atom_site_refinement_flags
_atom_site_occupancy
_atom_site_symmetry_multiplicity
Cu Cu1 0.72412(6) 0.13488(4) 0.08342(5) 0.02801(16) Uani d . 1 1
Cl Cl1 0.71462(16) -0.12157(10) 0.01464(10) 0.0394(4) Uani d . 1 1
Cl Cl2 0.73034(16) 0.39598(10) 0.19336(10) 0.0377(3) Uani d . 1 1
O O1 0.7487(7) -0.0230(3) -0.0005(4) 0.0762(16) Uani d . 1 1
O O2 0.7076(7) -0.1750(4) -0.0647(3) 0.0814(17) Uani d . 1 1
O O3 0.8227(8) -0.1630(6) 0.0791(4) 0.108(2) Uani d . 1 1
O O4 0.5666(6) -0.1229(3) 0.0540(4) 0.0718(17) Uani d . 1 1
O O8 0.7133(7) 0.4660(4) 0.1243(3) 0.0737(15) Uani d . 1 1
O O5 0.7223(6) 0.3009(3) 0.1558(4) 0.0640(14) Uani d . 1 1
O O6 0.6136(7) 0.4085(4) 0.2523(4) 0.0785(17) Uani d . 1 1
O O7 0.8808(6) 0.4068(4) 0.2406(4) 0.0801(17) Uani d . 1 1
C C1 0.7362(8) 0.2708(5) -0.0596(5) 0.0545(18) Uani d . 1 1
H H1A 0.7807 0.2914 -0.1145 0.065 Uiso calc R 1 1
H H1B 0.7145 0.3295 -0.0252 0.065 Uiso calc R 1 1
C C2 0.5885(7) 0.2145(5) -0.0829(4) 0.0541(18) Uani d . 1 1
H H2A 0.5088 0.2574 -0.1135 0.065 Uiso calc R 1 1
H H2B 0.6078 0.1603 -0.1234 0.065 Uiso calc R 1 1
C C3 0.9426(10) 0.1445(5) -0.0605(6) 0.058(2) Uani d . 1 1
H H3A 1.0032 0.1861 -0.0967 0.087 Uiso calc R 1 1
H H3B 0.8735 0.1034 -0.0995 0.087 Uiso calc R 1 1
H H3C 1.0126 0.1036 -0.0219 0.087 Uiso calc R 1 1
C C4 0.4081(7) 0.1037(5) -0.0205(5) 0.0504(18) Uani d . 1 1
H H4A 0.4501 0.0470 -0.0490 0.076 Uiso calc R 1 1
H H4B 0.3256 0.1327 -0.0608 0.076 Uiso calc R 1 1
H H4C 0.3661 0.0837 0.0346 0.076 Uiso calc R 1 1
C C5 0.7070(6) 0.0194(4) 0.2408(4) 0.0346(13) Uani d . 1 1
H H5A 0.7318 -0.0452 0.2174 0.042 Uiso calc R 1 1
H H5B 0.6597 0.0102 0.2972 0.042 Uiso calc R 1 1
C C6 0.8533(7) 0.0797(4) 0.2568(4) 0.0388(14) Uani d . 1 1
H H6A 0.8304 0.1416 0.2860 0.047 Uiso calc R 1 1
H H6B 0.9319 0.0442 0.2961 0.047 Uiso calc R 1 1
C C7 0.4982(8) 0.1395(5) 0.2210(5) 0.0431(18) Uani d . 1 1
H H7A 0.5639 0.1860 0.2560 0.065 Uiso calc R 1 1
H H7B 0.4367 0.1027 0.2605 0.065 Uiso calc R 1 1
H H7C 0.4289 0.1743 0.1769 0.065 Uiso calc R 1 1
C C8 1.0489(7) 0.1642(5) 0.1813(4) 0.0424(15) Uani d . 1 1
H H8A 1.1208 0.1414 0.2308 0.064 Uiso calc R 1 1
H H8B 1.0151 0.2302 0.1936 0.064 Uiso calc R 1 1
H H8C 1.1009 0.1641 0.1265 0.064 Uiso calc R 1 1
N N1 0.8491(5) 0.2061(3) -0.0050(3) 0.0348(11) Uani d D 1 1
H H1 0.904(6) 0.248(3) 0.022(4) 0.042 Uiso d D 1 1
N N2 0.5331(5) 0.1759(4) 0.0003(3) 0.0343(11) Uani d D 1 1
H H2 0.491(6) 0.224(3) 0.022(4) 0.041 Uiso d D 1 1
N N3 0.5967(5) 0.0717(4) 0.1749(3) 0.0308(10) Uani d D 1 1
H H3 0.549(6) 0.027(3) 0.147(3) 0.037 Uiso d D 1 1
N N4 0.9126(5) 0.0991(3) 0.1704(4) 0.0331(11) Uani d D 1 1
H H4 0.937(7) 0.045(3) 0.152(4) 0.040 Uiso d D 1 1

loop_
_atom_site_aniso_label
_atom_site_aniso_U_11
_atom_site_aniso_U_22
_atom_site_aniso_U_33
_atom_site_aniso_U_12
_atom_site_aniso_U_13
_atom_site_aniso_U_23
Cu1 0.0227(3) 0.0272(3) 0.0343(3) 0.0004(3) 0.0042(2) 0.0023(3)
Cl1 0.0433(8) 0.0280(8) 0.0473(9) -0.0005(6) 0.0060(7) -0.0045(6)
Cl2 0.0411(8) 0.0272(7) 0.0462(9) -0.0004(6) 0.0118(6) -0.0021(7)
O1 0.087(4) 0.032(3) 0.116(4) -0.016(3) 0.040(3) -0.012(3)
O2 0.121(5) 0.064(3) 0.061(3) -0.014(3) 0.017(3) -0.023(3)
O3 0.105(5) 0.130(5) 0.083(5) 0.070(4) -0.023(4) 0.001(4)
O4 0.056(3) 0.060(3) 0.105(5) -0.020(2) 0.034(3) -0.007(3)
O8 0.096(4) 0.050(3) 0.077(4) 0.011(3) 0.017(3) 0.025(2)
O5 0.076(3) 0.029(3) 0.089(4) -0.003(2) 0.021(3) -0.024(2)
O6 0.085(4) 0.079(4) 0.080(4) 0.017(3) 0.052(3) -0.002(3)
O7 0.053(3) 0.093(4) 0.091(4) -0.016(3) -0.012(3) -0.010(3)
C1 0.062(5) 0.049(4) 0.053(4) -0.002(3) 0.009(4) 0.016(3)
C2 0.047(4) 0.072(5) 0.042(4) -0.006(3) -0.001(3) 0.017(3)
C3 0.061(5) 0.054(5) 0.065(6) -0.026(3) 0.031(4) -0.017(4)
C4 0.032(4) 0.053(4) 0.063(5) 0.003(3) -0.012(3) -0.001(4)
C5 0.036(3) 0.032(3) 0.036(3) -0.001(2) 0.003(2) 0.008(2)
C6 0.036(3) 0.041(3) 0.039(3) 0.007(3) -0.001(3) 0.002(3)
C7 0.033(4) 0.054(5) 0.045(4) 0.002(3) 0.017(3) 0.003(3)
C8 0.023(3) 0.048(4) 0.056(4) -0.005(3) 0.001(3) 0.003(3)
N1 0.035(3) 0.031(3) 0.039(3) -0.007(2) 0.003(2) 0.000(2)
N2 0.024(3) 0.037(3) 0.041(3) 0.007(2) 0.003(2) 0.004(2)
N3 0.027(2) 0.033(3) 0.032(3) -0.003(2) 0.003(2) 0.001(2)
N4 0.029(3) 0.024(3) 0.046(3) 0.002(2) 0.002(2) -0.005(2)

loop_
_atom_type_symbol
_atom_type_description
_atom_type_scat_dispersion_real
_atom_type_scat_dispersion_imag
_atom_type_scat_source
C C .0033 .0016 'International Tables Vol C Tables 4.2.6.8 and 6.1.1.4'
H H .0000 .0000 'International Tables Vol C Tables 4.2.6.8 and 6.1.1.4'
Cl Cl .1484 .1585 'International Tables Vol C Tables 4.2.6.8 and 6.1.1.4'
Cu Cu .3201 1.2651 'International Tables Vol C Tables 4.2.6.8 and 6.1.1.4'
N N .0061 .0033 'International Tables Vol C Tables 4.2.6.8 and 6.1.1.4'
O O .0106 .0060 'International Tables Vol C Tables 4.2.6.8 and 6.1.1.4'

loop_
_geom_angle_atom_site_label_1
_geom_angle_atom_site_label_2
_geom_angle_atom_site_label_3
_geom_angle
N3 Cu1 N1 176.6(2)
N3 Cu1 N4 85.12(19)
N1 Cu1 N4 95.33(19)
N3 Cu1 N2 94.16(18)
N1 Cu1 N2 85.2(2)
N4 Cu1 N2 177.3(2)
O2 Cl1 O3 110.5(4)
O2 Cl1 O1 111.0(4)
O3 Cl1 O1 111.5(4)
O2 Cl1 O4 111.9(3)
O3 Cl1 O4 105.4(4)
O1 Cl1 O4 106.4(3)
O8 Cl2 O6 110.3(3)
O8 Cl2 O5 109.5(3)
O6 Cl2 O5 110.5(3)
O8 Cl2 O7 108.7(4)
O6 Cl2 O7 110.2(4)
O5 Cl2 O7 107.5(3)
N1 C1 C2 108.3(5)
N1 C1 H1A 110.0
C2 C1 H1A 110.0
N1 C1 H1B 110.0
C2 C1 H1B 110.0
H1A C1 H1B 108.4
N2 C2 C1 108.8(5)
N2 C2 H2A 109.9
C1 C2 H2A 109.9
N2 C2 H2B 109.9
C1 C2 H2B 109.9
H2A C2 H2B 108.3
N1 C3 H3A 109.5
N1 C3 H3B 109.5
H3A C3 H3B 109.5
N1 C3 H3C 109.5
H3A C3 H3C 109.5
H3B C3 H3C 109.5
N2 C4 H4A 109.5
N2 C4 H4B 109.5
H4A C4 H4B 109.5
N2 C4 H4C 109.5
H4A C4 H4C 109.5
H4B C4 H4C 109.5
N3 C5 C6 108.2(4)
N3 C5 H5A 110.1
C6 C5 H5A 110.1
N3 C5 H5B 110.1
C6 C5 H5B 110.1
H5A C5 H5B 108.4
N4 C6 C5 108.4(5)
N4 C6 H6A 110.0
C5 C6 H6A 110.0
N4 C6 H6B 110.0
C5 C6 H6B 110.0
H6A C6 H6B 108.4
N3 C7 H7A 109.5
N3 C7 H7B 109.5
H7A C7 H7B 109.5
N3 C7 H7C 109.5
H7A C7 H7C 109.5
H7B C7 H7C 109.5
N4 C8 H8A 109.5
N4 C8 H8B 109.5
H8A C8 H8B 109.5
N4 C8 H8C 109.5
H8A C8 H8C 109.5
H8B C8 H8C 109.5
C3 N1 C1 112.9(6)
C3 N1 Cu1 116.5(4)
C1 N1 Cu1 106.4(4)
C3 N1 H1 110(4)
C1 N1 H1 100(4)
Cu1 N1 H1 110(4)
C4 N2 C2 110.5(5)
C4 N2 Cu1 118.3(4)
C2 N2 Cu1 107.9(3)
C4 N2 H2 106(4)
C2 N2 H2 104(4)
Cu1 N2 H2 109(4)
C7 N3 C5 110.5(5)
C7 N3 Cu1 115.0(4)
C5 N3 Cu1 107.6(3)
C7 N3 H3 115(4)
C5 N3 H3 103(4)
Cu1 N3 H3 105(4)
C6 N4 C8 110.8(5)
C6 N4 Cu1 106.6(3)
C8 N4 Cu1 120.2(4)
C6 N4 H4 105(4)
C8 N4 H4 111(4)
Cu1 N4 H4 102(4)

loop_
_geom_bond_atom_site_label_1
_geom_bond_atom_site_label_2
_geom_bond_distance
Cu1 N3 2.026(5)
Cu1 N1 2.030(5)
Cu1 N4 2.037(5)
Cu1 N2 2.040(5)
Cl1 O2 1.390(5)
Cl1 O3 1.393(6)
Cl1 O1 1.401(5)
Cl1 O4 1.453(5)
Cl2 O8 1.405(5)
Cl2 O6 1.409(5)
Cl2 O5 1.414(4)
Cl2 O7 1.420(5)
C1 N1 1.496(8)
C1 C2 1.498(8)
C1 H1A 0.9800
C1 H1B 0.9800
C2 N2 1.474(7)
C2 H2A 0.9800
C2 H2B 0.9800
C3 N1 1.474(8)
C3 H3A 0.9700
C3 H3B 0.9700
C3 H3C 0.9700
C4 N2 1.469(8)
C4 H4A 0.9700
C4 H4B 0.9700
C4 H4C 0.9700
C5 N3 1.485(7)
C5 C6 1.504(8)
C5 H5A 0.9800
C5 H5B 0.9800
C6 N4 1.459(8)
C6 H6A 0.9800
C6 H6B 0.9800
C7 N3 1.471(7)
C7 H7A 0.9700
C7 H7B 0.9700
C7 H7C 0.9700
C8 N4 1.468(7)
C8 H8A 0.9700
C8 H8B 0.9700
C8 H8C 0.9700
N1 H1 0.82(3)
N2 H2 0.83(3)
N3 H3 0.82(3)
N4 H4 0.82(3)

loop_
_geom_hbond_atom_site_label_D
_geom_hbond_atom_site_label_H
_geom_hbond_atom_site_label_A
_geom_hbond_site_symmetry_A
_geom_hbond_distance_DH
_geom_hbond_distance_HA
_geom_hbond_distance_DA
_geom_hbond_angle_DHA
N1 H1 O4 3_555 0.82(5) 2.27(5) 3.068(6) 163(5)
N2 H2 O3 3_455 0.83(5) 2.33(5) 3.149(9) 167(5)
N3 H3 O4 . 0.83(4) 2.49(4) 3.211(7) 147(5)
N3 H3 O7 3_445 0.83(4) 2.67(5) 3.136(7) 117(4)
N4 H4 O8 3_545 0.82(5) 2.68(6) 3.287(7) 132(5)
